data_1569343
loop_
_publ_author_name
'Deolka, Shubham'
'Govindarajan, R.'
'Khaskin, Eugene'
'Vasylevskyi, Serhii'
'Bahri, Janet'
'Fayzullin, Robert R.'
'Roy, Michael C.'
'Khusnutdinova, Julia R.'

_publ_section_title
;
 Oxygen transfer reactivity mediated by nickel perfluoroalkyl complexes
 using molecular oxygen as a terminal oxidant
;
_journal_issue 25
_journal_name_full 'Chemical Science'
_journal_page_first 7026
_journal_page_last 7035
_journal_paper_doi 10.1039/D3SC01861J
_journal_volume 14
_journal_year 2023
_chemical_formula_moiety 'C26 H20 F10 N4 Ni O4'
_chemical_formula_sum 'C26 H20 F10 N4 Ni O4'
_chemical_formula_weight 701.17
_space_group_crystal_system triclinic
_space_group_IT_number 2
_space_group_name_Hall '-P 1'
_space_group_name_H-M_alt 'P -1'
_atom_sites_solution_hydrogens geom
_atom_sites_solution_primary dual
_audit_creation_date 2022-02-18
_audit_creation_method
;
Olex2 1.5
(compiled 2021.12.09 svn.r5202d8cf for OlexSys, GUI svn.r6439)
;
_audit_update_record
;
2023-02-14 deposited with the CCDC.	2023-06-05 downloaded from the CCDC.
;
_cell_angle_alpha 88.652(2)
_cell_angle_beta 84.551(2)
_cell_angle_gamma 71.915(2)
_cell_formula_units_Z 2
_cell_length_a 8.6514(2)
_cell_length_b 13.0136(3)
_cell_length_c 13.6104(4)
_cell_measurement_reflns_used 13124
_cell_measurement_temperature 100
_cell_measurement_theta_max 79.4550
_cell_measurement_theta_min 3.2720
_cell_volume 1450.03(7)
_computing_cell_refinement 'CrysAlisPro 1.171.40.54a (Rigaku OD, 2019)'
_computing_data_collection 'CrysAlisPro 1.171.40.54a (Rigaku OD, 2019)'
_computing_data_reduction 'CrysAlisPro 1.171.40.54a (Rigaku OD, 2019)'
_computing_molecular_graphics 'Olex2 1.5 (Dolomanov et al., 2009)'
_computing_publication_material 'Olex2 1.5 (Dolomanov et al., 2009)'
_computing_structure_refinement 'SHELXL 2016/6 (Sheldrick, 2015)'
_computing_structure_solution 'SHELXT  (Sheldrick, 2015)'
_diffrn_ambient_temperature 100
_diffrn_detector 'CCD plate'
_diffrn_detector_area_resol_mean 5.8140
_diffrn_measured_fraction_theta_full 0.996
_diffrn_measured_fraction_theta_max 0.968
_diffrn_measurement_details
;
List of Runs (angles in degrees, time in seconds):

  # Type    Start    End  Width  t~exp~   \w     \q     \k     \f   Frames
#--------------------------------------------------------------------------
  1  \w     16.00 139.00   0.50   12.00    --   49.60  77.00 120.00  246
  2  \w    -40.00 139.00   0.50   12.00    --   49.60   0.00  60.00  358
  3  \w    -40.00  77.00   0.50   12.00    --   49.60 -57.00 -90.00  234
  4  \w    -40.00  77.00   0.50   12.00    --   49.60 -57.00  30.00  234
  5  \w    -40.00  77.00   0.50   12.00    --   49.60 -57.00 150.00  234
  6  \w     83.00 200.00   0.50   80.00    --  110.20  30.00  30.00  234
  7  \w     21.00 144.00   0.50   80.00    --  110.20 -77.00 150.00  246
  8  \w     85.00 200.00   0.50   80.00    --  110.20  45.00  60.00  230
  9  \w     21.00 138.00   0.50   80.00    --  110.20 -30.00  60.00  234
 10  \w     21.00 146.00   0.50   80.00    --  110.20 -82.00  30.00  250
 11  \w     21.00 146.00   0.50   80.00    --  110.20 -82.00 120.00  250
 12  \w     83.00 200.00   0.50   80.00    --  110.20  30.00   0.00  234
 13  \w     21.00 146.00   0.50   80.00    --  110.20 -82.00-120.00  250
 14  \w     21.00 146.00   0.50   80.00    --  110.20 -82.00-180.00  250
 15  \w     21.00 139.00   0.50   80.00    --  110.20 -61.00   0.00  236
 16  \w     85.00 200.00   0.50   80.00    --  110.20  45.00  90.00  230
 17  \w     21.00 146.00   0.50   80.00    --  110.20 -82.00 -90.00  250
 18  \w     21.00 108.50   0.50   80.00    --  110.20 -82.00   0.00  175
;
_diffrn_measurement_device 'four-circle diffractometer'
_diffrn_measurement_device_type 'XtaLAB AFC12 (RINC): Kappa dual home/near'
_diffrn_measurement_method '\w scans'
_diffrn_orient_matrix_type 'CrysAlisPro convention (1999,Acta A55,543-557)'
_diffrn_orient_matrix_UB_11 0.0866529000
_diffrn_orient_matrix_UB_12 0.0098888000
_diffrn_orient_matrix_UB_13 0.0914756000
_diffrn_orient_matrix_UB_21 -0.0989124000
_diffrn_orient_matrix_UB_22 -0.0632654000
_diffrn_orient_matrix_UB_23 0.0611823000
_diffrn_orient_matrix_UB_31 0.1345343000
_diffrn_orient_matrix_UB_32 -0.1068127000
_diffrn_orient_matrix_UB_33 -0.0286023000
_diffrn_radiation_monochromator mirror
_diffrn_radiation_probe x-ray
_diffrn_radiation_type 'Cu K\a'
_diffrn_radiation_wavelength 1.54184
_diffrn_reflns_av_R_equivalents 0.0321
_diffrn_reflns_av_unetI/netI 0.0297
_diffrn_reflns_Laue_measured_fraction_full 0.996
_diffrn_reflns_Laue_measured_fraction_max 0.968
_diffrn_reflns_limit_h_max 10
_diffrn_reflns_limit_h_min -11
_diffrn_reflns_limit_k_max 14
_diffrn_reflns_limit_k_min -16
_diffrn_reflns_limit_l_max 16
_diffrn_reflns_limit_l_min -17
_diffrn_reflns_number 22743
_diffrn_reflns_point_group_measured_fraction_full 0.996
_diffrn_reflns_point_group_measured_fraction_max 0.968
_diffrn_reflns_theta_full 67.684
_diffrn_reflns_theta_max 79.952
_diffrn_reflns_theta_min 3.262
_diffrn_source 'micro-focus sealed X-ray tube'
_diffrn_source_type 'Rigaku (Cu) X-ray Source'
_exptl_absorpt_coefficient_mu 1.931
_exptl_absorpt_correction_T_max 1.00000
_exptl_absorpt_correction_T_min 0.80377
_exptl_absorpt_correction_type multi-scan
_exptl_absorpt_process_details
;
CrysAlisPro 1.171.40.54a (Rigaku Oxford Diffraction, 2019)
Empirical absorption correction using spherical harmonics,
 implemented in SCALE3 ABSPACK scaling algorithm.
;
_exptl_crystal_colour 'clear light yellow'
_exptl_crystal_colour_lustre clear
_exptl_crystal_colour_modifier light
_exptl_crystal_colour_primary yellow
_exptl_crystal_density_diffrn 1.606
_exptl_crystal_description block
_exptl_crystal_F_000 708
_exptl_crystal_size_max 0.089
_exptl_crystal_size_mid 0.054
_exptl_crystal_size_min 0.044
_refine_diff_density_max 0.435
_refine_diff_density_min -0.502
_refine_diff_density_rms 0.062
_refine_ls_extinction_method none
_refine_ls_goodness_of_fit_ref 1.064
_refine_ls_hydrogen_treatment constr
_refine_ls_matrix_type full
_refine_ls_number_parameters 519
_refine_ls_number_reflns 6117
_refine_ls_number_restraints 512
_refine_ls_restrained_S_all 1.236
_refine_ls_R_factor_all 0.0494
_refine_ls_R_factor_gt 0.0450
_refine_ls_shift/su_max 0.001
_refine_ls_shift/su_mean 0.000
_refine_ls_structure_factor_coef Fsqd
_refine_ls_weighting_details 'w=1/[\s^2^(Fo^2^)+(0.0668P)^2^+1.0414P] where P=(Fo^2^+2Fc^2^)/3'
_refine_ls_weighting_scheme calc
_refine_ls_wR_factor_gt 0.1232
_refine_ls_wR_factor_ref 0.1265
_reflns_Friedel_coverage 0.000
_reflns_number_gt 5485
_reflns_number_total 6117
_reflns_threshold_expression 'I > 2\s(I)'
_cod_data_source_file d3sc01861j3.cif
_cod_data_source_block jk1210
_cod_original_cell_volume 1450.02(7)
_cod_database_code 1569343
_shelx_shelxl_version_number 2016/6
_chemical_oxdiff_formula C27H16N4O8F10Ni1
_shelx_space_group_comment
;
The symmetry employed for this shelxl refinement is uniquely defined
by the following loop, which should always be used as a source of
symmetry information in preference to the above space-group names.
They are only intended as comments.
;
_shelx_estimated_absorpt_t_max 0.920
_shelx_estimated_absorpt_t_min 0.847
_olex2_refinement_description
;
1. Fixed Uiso
 At 1.2 times of:
  All C(H) groups
 At 1.5 times of:
  All C(H,H,H) groups
2. Restrained distances
 F5B-F4B \\sim F4A-F3A \\sim F4A-F5A \\sim F3A-F5A
 with sigma of 0.04
 C23-F5B \\sim C23-F4A \\sim C23-F3B \\sim C23-F3A \\sim C23-F5A \\sim C23-F4B
\\sim C23-C22A \\sim C23-C22B
 with sigma of 0.02
 C22B-F1B \\sim C22B-F2B \\sim C22B-C23
 with sigma of 0.02
 C26-F10A \\sim C26-F8B \\sim C26-F9A \\sim C26-F9B \\sim C26-F8A \\sim
C26-C25B \\sim C26-F10B \\sim C26-
 C25A
 with sigma of 0.02
 C21-C22A \\sim C21-O4
 with sigma of 0.02
3. Uiso/Uaniso restraints and constraints
O1 \\sim O3 \\sim F6A \\sim F7A \\sim F8A \\sim F9A \\sim F10A \\sim C24 \\sim
C25A \\sim C26: within 2A with sigma of 0.04 and sigma for terminal atoms of
0.08 within 2A
F1A \\sim F1B \\sim F2A \\sim F2B \\sim O2 \\sim F3A \\sim F3B \\sim F5A \\sim
F5B \\sim C21 \\sim C22A \\sim C22B \\sim C23: within 2A with sigma of 0.001
and sigma for terminal atoms of 0.004 within 2A
4. Rigid body (RIGU) restrains
 O1, O3, F6A, F6B, F7A, F7B, F8A, F8B, F9A, F9B, F10A, F10B, C24, C25A, C25B,
 C26
 with sigma for 1-2 distances of 0.001 and sigma for 1-3 distances of 0.001
 F1A, F1B, F2A, F2B, O2, F3A, F3B, F5A, F5B, C21, C22A, C22B, C23
 with sigma for 1-2 distances of 0.001 and sigma for 1-3 distances of 0.001
5. Others
 Sof(F1B)=Sof(F2B)=Sof(F3B)=Sof(F4B)=Sof(F5B)=Sof(F6B)=Sof(F7B)=Sof(F8B)=
 Sof(F9B)=Sof(F10B)=Sof(C22B)=Sof(C25B)=1-FVAR(1)
 Sof(F1A)=Sof(F2A)=Sof(F3A)=Sof(F4A)=Sof(F5A)=Sof(F6A)=Sof(F7A)=Sof(F8A)=
 Sof(F9A)=Sof(F10A)=Sof(C22A)=Sof(C25A)=FVAR(1)
6.a Aromatic/amide H refined with riding coordinates:
 C3(H3), C4(H4), C7(H7), C8(H8), C13(H13), C14(H14), C17(H17), C18(H18)
6.b Idealised Me refined as rotating group:
 C1(H1A,H1B,H1C), C10(H10A,H10B,H10C), C11(H11A,H11B,H11C), C20(H20A,H20B,H20C)
;
_olex2_submission_special_instructions 'No special instructions were received'
_oxdiff_exptl_absorpt_empirical_details
;
Empirical correction (ABSPACK) includes:
- Absorption correction using spherical harmonics
- Frame scaling
;
_oxdiff_exptl_absorpt_empirical_full_max 1.627
_oxdiff_exptl_absorpt_empirical_full_min 0.648

loop_
_space_group_symop_operation_xyz
'x, y, z'
'-x, -y, -z'

loop_
_atom_site_label
_atom_site_type_symbol
_atom_site_fract_x
_atom_site_fract_y
_atom_site_fract_z
_atom_site_U_iso_or_equiv
_atom_site_adp_type
_atom_site_occupancy
_atom_site_site_symmetry_order
_atom_site_calc_flag
_atom_site_refinement_flags_posn
_atom_site_refinement_flags_adp
_atom_site_refinement_flags_occupancy
_atom_site_disorder_assembly
_atom_site_disorder_group
Ni1 Ni 0.30622(4) 0.27768(3) 0.73948(2) 0.02476(11) Uani 1 1 d . . . . .
F1A F 0.94853(18) 0.11664(13) 0.70596(13) 0.0453(4) Uani 0.9071(17) 1 d . U P A 1
F1B F 0.9385(18) 0.0700(13) 0.7694(12) 0.0453(10) Uani 0.0929(17) 1 d D U P A 2
O1 O 0.31015(19) 0.42285(12) 0.78086(11) 0.0321(3) Uani 1 1 d . U . . .
N1 N 0.2967(2) 0.11396(14) 0.75329(13) 0.0294(4) Uani 1 1 d . . . . .
C1 C 0.3035(3) 0.0222(2) 0.6000(2) 0.0438(6) Uani 1 1 d . . . . .
H1A H 0.197919 0.066395 0.579217 0.066 Uiso 1 1 calc R U . . .
H1B H 0.327086 -0.052344 0.576962 0.066 Uiso 1 1 calc R U . . .
H1C H 0.389386 0.051471 0.571690 0.066 Uiso 1 1 calc R U . . .
F2A F 0.80964(19) 0.13423(13) 0.57866(11) 0.0439(4) Uani 0.9071(17) 1 d . U P A 1
F2B F 0.8831(18) 0.1533(12) 0.6383(12) 0.0435(11) Uani 0.0929(17) 1 d D U P A 2
O2 O 0.54317(18) 0.21608(12) 0.69237(11) 0.0328(3) Uani 1 1 d . U . . .
N2 N 0.3051(2) 0.21280(14) 0.88405(13) 0.0290(4) Uani 1 1 d . . . . .
C2 C 0.2975(3) 0.02385(18) 0.71025(18) 0.0356(5) Uani 1 1 d . . . . .
F3A F 0.9608(2) -0.07001(17) 0.60614(14) 0.0495(5) Uani 0.9071(17) 1 d D U P A 1
F3B F 0.984(2) -0.0857(19) 0.6359(16) 0.0492(15) Uani 0.0929(17) 1 d D U P A 2
O3 O 0.3622(2) 0.50939(14) 0.64263(12) 0.0398(4) Uani 1 1 d . U . . .
N3 N 0.0423(2) 0.33480(14) 0.73211(13) 0.0283(3) Uani 1 1 d . . . . .
C3 C 0.2924(3) -0.06772(19) 0.7678(2) 0.0457(6) Uani 1 1 d . . . . .
H3 H 0.291682 -0.131804 0.736078 0.055 Uiso 1 1 calc R U . . .
F4A F 0.7062(2) -0.03983(17) 0.64807(19) 0.0589(5) Uani 0.9071(17) 1 d D . P A 1
F4B F 0.718(3) 0.0207(19) 0.6024(14) 0.081(8) Uani 0.0929(17) 1 d D . P A 2
O4 O 0.6691(2) 0.15963(15) 0.83023(13) 0.0442(4) Uani 1 1 d D . . . .
N4 N 0.2211(2) 0.31611(14) 0.59804(12) 0.0290(3) Uani 1 1 d . . . . .
C4 C 0.2885(3) -0.0646(2) 0.8678(2) 0.0482(6) Uani 1 1 d . . . . .
H4 H 0.284590 -0.126042 0.905752 0.058 Uiso 1 1 calc R U . . .
F5A F 0.8750(2) -0.06321(14) 0.75965(13) 0.0566(4) Uani 0.9071(17) 1 d D U P A 1
F5B F 0.734(2) -0.0532(13) 0.7384(12) 0.0500(15) Uani 0.0929(17) 1 d D U P A 2
C5 C 0.2904(3) 0.03115(19) 0.91526(19) 0.0389(5) Uani 1 1 d . . . . .
F6A F 0.3799(2) 0.57101(15) 0.88496(15) 0.0530(4) Uani 0.9071(17) 1 d . U P A 1
F6B F 0.393(2) 0.6095(11) 0.8303(12) 0.035(2) Uani 0.0929(17) 1 d . . P A 2
C6 C 0.2959(2) 0.11704(17) 0.85307(16) 0.0308(4) Uani 1 1 d . . . . .
F7A F 0.3721(3) 0.67171(16) 0.75721(17) 0.0731(7) Uani 0.9071(17) 1 d . U P A 1
F7B F 0.2668(18) 0.6891(10) 0.7086(10) 0.033(2) Uani 0.0929(17) 1 d . . P A 2
C7 C 0.2921(3) 0.0485(2) 1.0172(2) 0.0471(6) Uani 1 1 d . . . . .
H7 H 0.285446 -0.005985 1.063573 0.057 Uiso 1 1 calc R U . . .
F8A F 0.1121(3) 0.7464(2) 0.8854(2) 0.0559(6) Uani 0.9071(17) 1 d D U P A 1
F8B F 0.055(4) 0.748(2) 0.884(3) 0.074(5) Uani 0.0929(17) 1 d D . P A 2
C8 C 0.3034(3) 0.1444(2) 1.04807(18) 0.0442(6) Uani 1 1 d . . . . .
H8 H 0.305216 0.156296 1.116488 0.053 Uiso 1 1 calc R U . . .
F9A F 0.0437(4) 0.6907(3) 0.75500(19) 0.1074(12) Uani 0.9071(17) 1 d D U P A 1
F9B F 0.0089(16) 0.6253(13) 0.7858(12) 0.043(3) Uani 0.0929(17) 1 d D . P A 2
C9 C 0.3126(3) 0.22725(19) 0.97945(16) 0.0351(5) Uani 1 1 d . . . . .
F10A F 0.0583(3) 0.5961(2) 0.8880(2) 0.0726(7) Uani 0.9071(17) 1 d D U P A 1
F10B F 0.125(2) 0.5753(17) 0.9038(15) 0.056(4) Uani 0.0929(17) 1 d D . P A 2
C10 C 0.3347(3) 0.3303(2) 1.01091(18) 0.0444(6) Uani 1 1 d . . . . .
H10A H 0.450062 0.325946 0.998613 0.067 Uiso 1 1 calc R U . . .
H10B H 0.300179 0.342386 1.081497 0.067 Uiso 1 1 calc R U . . .
H10C H 0.268485 0.390403 0.973303 0.067 Uiso 1 1 calc R U . . .
C11 C 0.4354(3) 0.2952(2) 0.46517(18) 0.0435(5) Uani 1 1 d . . . . .
H11A H 0.459086 0.362481 0.447207 0.065 Uiso 1 1 calc R U . . .
H11B H 0.459372 0.247802 0.407096 0.065 Uiso 1 1 calc R U . . .
H11C H 0.503383 0.258803 0.517143 0.065 Uiso 1 1 calc R U . . .
C12 C 0.2594(3) 0.32025(18) 0.50185(16) 0.0354(5) Uani 1 1 d . . . . .
C13 C 0.1336(3) 0.3492(2) 0.43595(17) 0.0435(6) Uani 1 1 d . . . . .
H13 H 0.162593 0.351179 0.366990 0.052 Uiso 1 1 calc R U . . .
C14 C -0.0265(3) 0.3738(2) 0.47010(18) 0.0437(6) Uani 1 1 d . . . . .
H14 H -0.108714 0.392361 0.425437 0.052 Uiso 1 1 calc R U . . .
C15 C -0.0693(3) 0.37150(18) 0.57267(17) 0.0352(5) Uani 1 1 d . . . . .
C16 C 0.0603(3) 0.34199(16) 0.63232(15) 0.0292(4) Uani 1 1 d . . . . .
C17 C -0.2286(3) 0.3949(2) 0.6215(2) 0.0413(5) Uani 1 1 d . . . . .
H17 H -0.321568 0.414974 0.584981 0.050 Uiso 1 1 calc R U . . .
C18 C -0.2460(3) 0.38822(19) 0.72142(19) 0.0399(5) Uani 1 1 d . . . . .
H18 H -0.352312 0.404430 0.754899 0.048 Uiso 1 1 calc R U . . .
C19 C -0.1077(3) 0.35733(18) 0.77661(17) 0.0344(4) Uani 1 1 d . . . . .
C20 C -0.1274(3) 0.3462(2) 0.88591(19) 0.0450(6) Uani 1 1 d . . . . .
H20A H -0.147065 0.277301 0.902315 0.067 Uiso 1 1 calc R U . . .
H20B H -0.220240 0.405901 0.913623 0.067 Uiso 1 1 calc R U . . .
H20C H -0.027795 0.347988 0.913665 0.067 Uiso 1 1 calc R U . . .
C21 C 0.6592(3) 0.16623(18) 0.74064(17) 0.0339(3) Uani 1 1 d D U . . .
C22A C 0.8131(3) 0.1022(2) 0.6734(2) 0.0362(3) Uani 0.9071(17) 1 d D U P A 1
C22B C 0.822(3) 0.0879(12) 0.7007(14) 0.0377(4) Uani 0.0929(17) 1 d D U P A 2
C23 C 0.8379(3) -0.01822(19) 0.67218(18) 0.0400(4) Uani 1 1 d D U . . .
C24 C 0.3288(2) 0.50046(17) 0.73094(16) 0.0306(4) Uani 1 1 d . U . . .
C25A C 0.3041(4) 0.6005(2) 0.8004(2) 0.0369(5) Uani 0.9071(17) 1 d D U P A 1
C25B C 0.267(3) 0.615(2) 0.769(2) 0.0383(16) Uani 0.0929(17) 1 d D . P A 2
C26 C 0.1270(3) 0.6572(2) 0.8325(2) 0.0500(5) Uani 1 1 d D U . . .

loop_
_atom_site_aniso_label
_atom_site_aniso_U_11
_atom_site_aniso_U_22
_atom_site_aniso_U_33
_atom_site_aniso_U_23
_atom_site_aniso_U_13
_atom_site_aniso_U_12
Ni1 0.02463(18) 0.02516(19) 0.02501(18) 0.00159(12) -0.00322(12) -0.00829(14)
F1A 0.0269(7) 0.0467(8) 0.0625(9) -0.0065(7) -0.0023(6) -0.0118(6)
F1B 0.0378(17) 0.043(2) 0.0513(18) 0.0000(17) -0.0056(15) -0.0064(17)
O1 0.0385(8) 0.0279(7) 0.0320(7) -0.0007(5) -0.0038(6) -0.0130(6)
N1 0.0240(8) 0.0264(8) 0.0374(9) 0.0012(7) -0.0036(7) -0.0072(7)
C1 0.0387(12) 0.0420(13) 0.0508(14) -0.0161(11) 0.0014(10) -0.0132(10)
F2A 0.0398(8) 0.0445(8) 0.0397(7) 0.0075(6) 0.0069(6) -0.0055(6)
F2B 0.0356(19) 0.0410(18) 0.0511(19) 0.0051(16) 0.0047(16) -0.0107(16)
O2 0.0275(6) 0.0344(7) 0.0368(7) 0.0038(5) -0.0020(5) -0.0106(5)
N2 0.0261(8) 0.0321(9) 0.0297(8) 0.0041(7) -0.0042(6) -0.0102(7)
C2 0.0246(10) 0.0301(11) 0.0513(13) -0.0038(9) -0.0035(9) -0.0069(8)
F3A 0.0460(9) 0.0397(10) 0.0539(11) -0.0028(8) 0.0051(8) -0.0030(7)
F3B 0.048(2) 0.040(2) 0.050(2) 0.003(2) 0.004(2) -0.0029(19)
O3 0.0392(8) 0.0388(9) 0.0390(7) 0.0070(6) -0.0014(6) -0.0096(7)
N3 0.0253(8) 0.0285(8) 0.0314(8) -0.0004(6) -0.0041(6) -0.0082(7)
C3 0.0408(13) 0.0277(11) 0.0688(17) -0.0005(11) -0.0056(11) -0.0106(10)
F4A 0.0443(10) 0.0472(11) 0.0893(16) -0.0172(10) 0.0035(9) -0.0219(9)
F4B 0.078(15) 0.073(16) 0.078(16) -0.044(13) -0.019(12) 0.004(13)
O4 0.0359(9) 0.0512(10) 0.0425(9) 0.0109(8) -0.0072(7) -0.0089(8)
N4 0.0331(9) 0.0271(8) 0.0268(8) 0.0014(6) -0.0043(7) -0.0092(7)
C4 0.0450(14) 0.0303(12) 0.0698(18) 0.0151(11) -0.0085(12) -0.0127(10)
F5A 0.0671(10) 0.0393(8) 0.0506(8) 0.0103(7) 0.0029(7) -0.0011(8)
F5B 0.053(2) 0.039(2) 0.053(3) 0.007(2) 0.009(2) -0.013(2)
C5 0.0342(11) 0.0337(11) 0.0491(13) 0.0135(10) -0.0068(9) -0.0110(9)
F6A 0.0570(10) 0.0469(10) 0.0595(11) -0.0099(8) -0.0233(8) -0.0163(8)
F6B 0.042(3) 0.022(5) 0.039(5) 0.002(4) -0.005(4) -0.011(4)
C6 0.0239(9) 0.0306(10) 0.0374(11) 0.0058(8) -0.0046(8) -0.0075(8)
F7A 0.1076(17) 0.0463(10) 0.0732(13) -0.0146(9) 0.0361(13) -0.0473(11)
F7B 0.043(6) 0.019(3) 0.041(4) -0.009(3) -0.012(3) -0.012(4)
C7 0.0457(14) 0.0493(14) 0.0458(13) 0.0214(11) -0.0068(11) -0.0148(11)
F8A 0.0621(16) 0.0418(9) 0.0544(11) -0.0125(7) 0.0058(12) -0.0046(10)
F8B 0.060(12) 0.064(4) 0.081(11) -0.031(6) -0.003(8) 0.007(7)
C8 0.0438(13) 0.0557(15) 0.0321(11) 0.0132(10) -0.0074(9) -0.0140(11)
F9A 0.0987(19) 0.106(2) 0.0655(13) -0.0395(12) -0.0426(13) 0.0565(16)
F9B 0.027(4) 0.034(6) 0.054(6) 0.000(5) -0.003(4) 0.010(4)
C9 0.0306(10) 0.0430(12) 0.0319(10) 0.0058(9) -0.0061(8) -0.0113(9)
F10A 0.0563(14) 0.0737(15) 0.0905(16) -0.0387(11) 0.0298(12) -0.0318(13)
F10B 0.035(7) 0.071(6) 0.039(6) -0.002(5) 0.008(4) 0.016(6)
C10 0.0530(14) 0.0556(15) 0.0307(11) -0.0015(10) -0.0080(10) -0.0243(12)
C11 0.0467(13) 0.0475(14) 0.0328(11) 0.0023(10) 0.0049(10) -0.0122(11)
C12 0.0441(12) 0.0325(11) 0.0299(10) 0.0018(8) -0.0027(9) -0.0124(9)
C13 0.0591(15) 0.0453(13) 0.0272(10) 0.0051(9) -0.0096(10) -0.0164(12)
C14 0.0511(14) 0.0429(13) 0.0386(12) 0.0071(10) -0.0189(10) -0.0129(11)
C15 0.0380(11) 0.0299(10) 0.0389(11) 0.0040(8) -0.0140(9) -0.0095(9)
C16 0.0305(10) 0.0247(9) 0.0332(10) 0.0009(7) -0.0072(8) -0.0086(8)
C17 0.0313(11) 0.0366(12) 0.0559(14) 0.0054(10) -0.0162(10) -0.0073(9)
C18 0.0260(10) 0.0372(12) 0.0540(14) 0.0011(10) -0.0034(9) -0.0063(9)
C19 0.0307(10) 0.0309(10) 0.0407(12) -0.0025(8) -0.0018(8) -0.0082(9)
C20 0.0360(12) 0.0557(15) 0.0395(12) -0.0059(11) 0.0069(9) -0.0115(11)
C21 0.0292(6) 0.0337(6) 0.0399(7) 0.0043(6) -0.0024(5) -0.0119(5)
C22A 0.0313(6) 0.0354(7) 0.0417(7) 0.0040(6) -0.0016(6) -0.0111(6)
C22B 0.0327(7) 0.0364(8) 0.0430(8) 0.0035(7) -0.0007(7) -0.0104(7)
C23 0.0370(7) 0.0371(7) 0.0444(7) 0.0028(6) 0.0004(6) -0.0106(6)
C24 0.0248(9) 0.0269(8) 0.0387(9) 0.0019(7) -0.0024(7) -0.0063(7)
C25A 0.0408(12) 0.0283(11) 0.0432(12) 0.0011(9) -0.0011(9) -0.0141(10)
C25B 0.037(3) 0.0274(19) 0.048(3) 0.000(2) -0.007(2) -0.005(2)
C26 0.0459(11) 0.0526(13) 0.0430(12) -0.0124(9) -0.0048(8) -0.0018(9)

loop_
_atom_type_symbol
_atom_type_description
_atom_type_scat_dispersion_real
_atom_type_scat_dispersion_imag
_atom_type_scat_source
C C 0.0181 0.0091 'International Tables Vol C Tables 4.2.6.8 and 6.1.1.4'
H H 0.0000 0.0000 'International Tables Vol C Tables 4.2.6.8 and 6.1.1.4'
F F 0.0727 0.0534 'International Tables Vol C Tables 4.2.6.8 and 6.1.1.4'
N N 0.0311 0.0180 'International Tables Vol C Tables 4.2.6.8 and 6.1.1.4'
Ni Ni -3.0029 0.5091 'International Tables Vol C Tables 4.2.6.8 and 6.1.1.4'
O O 0.0492 0.0322 'International Tables Vol C Tables 4.2.6.8 and 6.1.1.4'

loop_
_geom_angle_atom_site_label_1
_geom_angle_atom_site_label_2
_geom_angle_atom_site_label_3
_geom_angle
_geom_angle_site_symmetry_1
_geom_angle_site_symmetry_3
_geom_angle_publ_flag
O1 Ni1 N1 158.69(7) . . ?
O1 Ni1 O2 97.82(6) . . ?
O1 Ni1 N2 95.69(7) . . ?
O1 Ni1 N3 92.34(6) . . ?
O1 Ni1 N4 99.74(6) . . ?
N1 Ni1 N3 89.46(6) . . ?
O2 Ni1 N1 87.97(6) . . ?
O2 Ni1 N2 100.58(6) . . ?
O2 Ni1 N3 158.31(7) . . ?
O2 Ni1 N4 96.44(7) . . ?
N2 Ni1 N1 63.04(7) . . ?
N2 Ni1 N3 97.40(7) . . ?
N4 Ni1 N1 99.96(7) . . ?
N4 Ni1 N2 155.20(7) . . ?
N4 Ni1 N3 62.84(7) . . ?
C24 O1 Ni1 130.79(14) . . ?
C2 N1 Ni1 148.83(16) . . ?
C2 N1 C6 119.24(19) . . ?
C6 N1 Ni1 91.86(13) . . ?
H1A C1 H1B 109.5 . . ?
H1A C1 H1C 109.5 . . ?
H1B C1 H1C 109.5 . . ?
C2 C1 H1A 109.5 . . ?
C2 C1 H1B 109.5 . . ?
C2 C1 H1C 109.5 . . ?
C21 O2 Ni1 128.51(14) . . ?
C6 N2 Ni1 93.68(13) . . ?
C9 N2 Ni1 147.34(16) . . ?
C9 N2 C6 118.96(19) . . ?
N1 C2 C1 117.8(2) . . ?
N1 C2 C3 120.4(2) . . ?
C3 C2 C1 121.8(2) . . ?
C16 N3 Ni1 91.72(12) . . ?
C19 N3 Ni1 149.88(15) . . ?
C19 N3 C16 118.27(18) . . ?
C2 C3 H3 119.7 . . ?
C4 C3 C2 120.7(2) . . ?
C4 C3 H3 119.7 . . ?
C12 N4 Ni1 147.09(16) . . ?
C12 N4 C16 118.61(19) . . ?
C16 N4 Ni1 94.24(12) . . ?
C3 C4 H4 120.1 . . ?
C3 C4 C5 119.7(2) . . ?
C5 C4 H4 120.1 . . ?
C6 C5 C4 115.8(2) . . ?
C6 C5 C7 116.3(2) . . ?
C7 C5 C4 127.8(2) . . ?
N1 C6 C5 124.2(2) . . ?
N2 C6 N1 111.39(18) . . ?
N2 C6 C5 124.4(2) . . ?
C5 C7 H7 120.4 . . ?
C8 C7 C5 119.1(2) . . ?
C8 C7 H7 120.4 . . ?
C7 C8 H8 119.4 . . ?
C7 C8 C9 121.1(2) . . ?
C9 C8 H8 119.4 . . ?
N2 C9 C8 120.0(2) . . ?
N2 C9 C10 118.0(2) . . ?
C8 C9 C10 122.0(2) . . ?
C9 C10 H10A 109.5 . . ?
C9 C10 H10B 109.5 . . ?
C9 C10 H10C 109.5 . . ?
H10A C10 H10B 109.5 . . ?
H10A C10 H10C 109.5 . . ?
H10B C10 H10C 109.5 . . ?
H11A C11 H11B 109.5 . . ?
H11A C11 H11C 109.5 . . ?
H11B C11 H11C 109.5 . . ?
C12 C11 H11A 109.5 . . ?
C12 C11 H11B 109.5 . . ?
C12 C11 H11C 109.5 . . ?
N4 C12 C11 118.3(2) . . ?
N4 C12 C13 120.1(2) . . ?
C13 C12 C11 121.6(2) . . ?
C12 C13 H13 119.4 . . ?
C14 C13 C12 121.2(2) . . ?
C14 C13 H13 119.4 . . ?
C13 C14 H14 120.4 . . ?
C13 C14 C15 119.3(2) . . ?
C15 C14 H14 120.4 . . ?
C14 C15 C17 127.3(2) . . ?
C16 C15 C14 116.1(2) . . ?
C16 C15 C17 116.6(2) . . ?
N3 C16 N4 111.11(17) . . ?
N3 C16 C15 124.3(2) . . ?
N4 C16 C15 124.6(2) . . ?
C15 C17 H17 120.6 . . ?
C18 C17 C15 118.9(2) . . ?
C18 C17 H17 120.6 . . ?
C17 C18 H18 119.5 . . ?
C17 C18 C19 121.0(2) . . ?
C19 C18 H18 119.5 . . ?
N3 C19 C18 121.0(2) . . ?
N3 C19 C20 118.3(2) . . ?
C18 C19 C20 120.7(2) . . ?
C19 C20 H20A 109.5 . . ?
C19 C20 H20B 109.5 . . ?
C19 C20 H20C 109.5 . . ?
H20A C20 H20B 109.5 . . ?
H20A C20 H20C 109.5 . . ?
H20B C20 H20C 109.5 . . ?
O2 C21 C22A 112.5(2) . . ?
O2 C21 C22B 127.1(7) . . ?
O4 C21 O2 130.6(2) . . ?
O4 C21 C22A 116.8(2) . . ?
O4 C21 C22B 102.0(7) . . ?
F1A C22A C21 109.7(2) . . ?
F1A C22A C23 107.4(2) . . ?
F2A C22A F1A 106.7(2) . . ?
F2A C22A C21 113.4(2) . . ?
F2A C22A C23 106.4(2) . . ?
C23 C22A C21 112.9(2) . . ?
F1B C22B C21 111.6(14) . . ?
F1B C22B C23 101.6(13) . . ?
F2B C22B F1B 97.1(16) . . ?
F2B C22B C21 101.5(12) . . ?
F2B C22B C23 120.2(16) . . ?
C23 C22B C21 122.2(14) . . ?
F3A C23 C22A 111.7(2) . . ?
F3B C23 F4B 116.1(13) . . ?
F3B C23 F5B 121.6(13) . . ?
F3B C23 C22B 120.8(16) . . ?
F4A C23 F3A 106.6(2) . . ?
F4A C23 F5A 108.3(2) . . ?
F4A C23 C22A 111.7(2) . . ?
F5A C23 F3A 106.5(2) . . ?
F5A C23 C22A 111.8(2) . . ?
F5B C23 F4B 94.1(13) . . ?
F5B C23 C22B 106.1(11) . . ?
C22B C23 F4B 91.2(12) . . ?
O1 C24 C25A 109.84(19) . . ?
O1 C24 C25B 122.1(10) . . ?
O3 C24 O1 131.5(2) . . ?
O3 C24 C25A 118.6(2) . . ?
O3 C24 C25B 104.6(11) . . ?
F6A C25A C24 111.8(2) . . ?
F6A C25A C26 106.2(2) . . ?
F7A C25A F6A 104.8(3) . . ?
F7A C25A C24 111.4(2) . . ?
F7A C25A C26 109.4(2) . . ?
C26 C25A C24 112.8(2) . . ?
F6B C25B C24 98.1(17) . . ?
F7B C25B F6B 106(2) . . ?
F7B C25B C24 117.3(17) . . ?
F7B C25B C26 104.6(19) . . ?
C26 C25B F6B 102.7(19) . . ?
C26 C25B C24 125(2) . . ?
F8A C26 C25A 110.3(2) . . ?
F8B C26 F9B 110.0(15) . . ?
F8B C26 F10B 103(2) . . ?
F8B C26 C25B 137(2) . . ?
F9A C26 F8A 106.1(3) . . ?
F9A C26 C25A 110.6(3) . . ?
F9B C26 F10B 87.1(13) . . ?
F10A C26 F8A 107.3(3) . . ?
F10A C26 F9A 109.5(3) . . ?
F10A C26 C25A 112.7(3) . . ?
C25B C26 F9B 102.2(15) . . ?
C25B C26 F10B 106.0(15) . . ?

loop_
_geom_bond_atom_site_label_1
_geom_bond_atom_site_label_2
_geom_bond_distance
_geom_bond_site_symmetry_2
_geom_bond_publ_flag
Ni1 O1 1.9953(15) . ?
Ni1 N1 2.1607(17) . ?
Ni1 O2 2.0025(15) . ?
Ni1 N2 2.1231(17) . ?
Ni1 N3 2.1820(17) . ?
Ni1 N4 2.1197(17) . ?
F1A C22A 1.358(3) . ?
F1B C22B 1.404(14) . ?
O1 C24 1.247(3) . ?
N1 C2 1.321(3) . ?
N1 C6 1.359(3) . ?
C1 H1A 0.9800 . ?
C1 H1B 0.9800 . ?
C1 H1C 0.9800 . ?
C1 C2 1.497(4) . ?
F2A C22A 1.345(3) . ?
F2B C22B 1.374(14) . ?
O2 C21 1.249(3) . ?
N2 C6 1.353(3) . ?
N2 C9 1.327(3) . ?
C2 C3 1.420(3) . ?
F3A C23 1.340(3) . ?
F3B C23 1.353(13) . ?
O3 C24 1.221(3) . ?
N3 C16 1.357(3) . ?
N3 C19 1.327(3) . ?
C3 H3 0.9500 . ?
C3 C4 1.359(4) . ?
F4A C23 1.326(3) . ?
F4B C23 1.437(13) . ?
O4 C21 1.230(3) . ?
N4 C12 1.324(3) . ?
N4 C16 1.363(3) . ?
C4 H4 0.9500 . ?
C4 C5 1.422(4) . ?
F5A C23 1.337(3) . ?
F5B C23 1.379(11) . ?
C5 C6 1.396(3) . ?
C5 C7 1.413(4) . ?
F6A C25A 1.368(4) . ?
F6B C25B 1.42(3) . ?
F7A C25A 1.341(3) . ?
F7B C25B 1.26(3) . ?
C7 H7 0.9500 . ?
C7 C8 1.360(4) . ?
F8A C26 1.345(3) . ?
F8B C26 1.332(14) . ?
C8 H8 0.9500 . ?
C8 C9 1.426(3) . ?
F9A C26 1.323(3) . ?
F9B C26 1.421(12) . ?
C9 C10 1.490(3) . ?
F10A C26 1.318(4) . ?
F10B C26 1.428(13) . ?
C10 H10A 0.9800 . ?
C10 H10B 0.9800 . ?
C10 H10C 0.9800 . ?
C11 H11A 0.9800 . ?
C11 H11B 0.9800 . ?
C11 H11C 0.9800 . ?
C11 C12 1.493(3) . ?
C12 C13 1.430(3) . ?
C13 H13 0.9500 . ?
C13 C14 1.359(4) . ?
C14 H14 0.9500 . ?
C14 C15 1.412(3) . ?
C15 C16 1.399(3) . ?
C15 C17 1.417(4) . ?
C17 H17 0.9500 . ?
C17 C18 1.357(4) . ?
C18 H18 0.9500 . ?
C18 C19 1.420(3) . ?
C19 C20 1.490(3) . ?
C20 H20A 0.9800 . ?
C20 H20B 0.9800 . ?
C20 H20C 0.9800 . ?
C21 C22A 1.556(3) . ?
C21 C22B 1.52(2) . ?
C22A C23 1.515(4) . ?
C22B C23 1.405(14) . ?
C24 C25A 1.575(3) . ?
C24 C25B 1.51(3) . ?
C25A C26 1.506(4) . ?
C25B C26 1.383(14) . ?

loop_
_geom_torsion_atom_site_label_1
_geom_torsion_atom_site_label_2
_geom_torsion_atom_site_label_3
_geom_torsion_atom_site_label_4
_geom_torsion
_geom_torsion_site_symmetry_1
_geom_torsion_site_symmetry_2
_geom_torsion_site_symmetry_3
_geom_torsion_site_symmetry_4
_geom_torsion_publ_flag
Ni1 O1 C24 O3 -6.2(4) . . . . ?
Ni1 O1 C24 C25A 174.37(16) . . . . ?
Ni1 O1 C24 C25B 156.3(14) . . . . ?
Ni1 N1 C2 C1 -2.5(4) . . . . ?
Ni1 N1 C2 C3 177.7(2) . . . . ?
Ni1 N1 C6 N2 -1.46(17) . . . . ?
Ni1 N1 C6 C5 180.00(19) . . . . ?
Ni1 O2 C21 O4 -16.6(4) . . . . ?
Ni1 O2 C21 C22A 162.70(15) . . . . ?
Ni1 O2 C21 C22B 156.8(7) . . . . ?
Ni1 N2 C6 N1 1.48(17) . . . . ?
Ni1 N2 C6 C5 -179.98(19) . . . . ?
Ni1 N2 C9 C8 179.6(2) . . . . ?
Ni1 N2 C9 C10 -1.9(4) . . . . ?
Ni1 N3 C16 N4 -2.71(17) . . . . ?
Ni1 N3 C16 C15 176.94(19) . . . . ?
Ni1 N3 C19 C18 -174.2(2) . . . . ?
Ni1 N3 C19 C20 3.9(4) . . . . ?
Ni1 N4 C12 C11 -5.8(4) . . . . ?
Ni1 N4 C12 C13 174.8(2) . . . . ?
Ni1 N4 C16 N3 2.80(17) . . . . ?
Ni1 N4 C16 C15 -176.86(19) . . . . ?
F1A C22A C23 F3A -65.3(3) . . . . ?
F1A C22A C23 F4A 175.4(2) . . . . ?
F1A C22A C23 F5A 53.9(3) . . . . ?
F1B C22B C23 F3B -55.8(19) . . . . ?
F1B C22B C23 F4B -177.4(17) . . . . ?
F1B C22B C23 F5B 88.0(16) . . . . ?
O1 C24 C25A F6A 43.3(3) . . . . ?
O1 C24 C25A F7A 160.2(2) . . . . ?
O1 C24 C25A C26 -76.3(3) . . . . ?
O1 C24 C25B F6B 78.7(14) . . . . ?
O1 C24 C25B F7B -168.4(15) . . . . ?
O1 C24 C25B C26 -33(3) . . . . ?
N1 C2 C3 C4 -0.8(4) . . . . ?
C1 C2 C3 C4 179.4(2) . . . . ?
F2A C22A C23 F3A 48.6(3) . . . . ?
F2A C22A C23 F4A -70.6(3) . . . . ?
F2A C22A C23 F5A 167.8(2) . . . . ?
F2B C22B C23 F3B 50(2) . . . . ?
F2B C22B C23 F4B -72(2) . . . . ?
F2B C22B C23 F5B -166.6(17) . . . . ?
O2 C21 C22A F1A 136.0(2) . . . . ?
O2 C21 C22A F2A 16.8(3) . . . . ?
O2 C21 C22A C23 -104.3(2) . . . . ?
O2 C21 C22B F1B 163.7(9) . . . . ?
O2 C21 C22B F2B 61.2(13) . . . . ?
O2 C21 C22B C23 -76.1(14) . . . . ?
C2 N1 C6 N2 176.31(18) . . . . ?
C2 N1 C6 C5 -2.2(3) . . . . ?
C2 C3 C4 C5 -0.3(4) . . . . ?
O3 C24 C25A F6A -136.2(2) . . . . ?
O3 C24 C25A F7A -19.3(4) . . . . ?
O3 C24 C25A C26 104.2(3) . . . . ?
O3 C24 C25B F6B -114.7(13) . . . . ?
O3 C24 C25B F7B -2(2) . . . . ?
O3 C24 C25B C26 133(2) . . . . ?
C3 C4 C5 C6 0.1(4) . . . . ?
C3 C4 C5 C7 -177.9(3) . . . . ?
O4 C21 C22A F1A -44.6(3) . . . . ?
O4 C21 C22A F2A -163.8(2) . . . . ?
O4 C21 C22A C23 75.1(3) . . . . ?
O4 C21 C22B F1B -21.5(12) . . . . ?
O4 C21 C22B F2B -124.0(11) . . . . ?
O4 C21 C22B C23 98.8(12) . . . . ?
N4 C12 C13 C14 0.6(4) . . . . ?
C4 C5 C6 N1 1.1(3) . . . . ?
C4 C5 C6 N2 -177.2(2) . . . . ?
C4 C5 C7 C8 176.2(3) . . . . ?
C5 C7 C8 C9 0.4(4) . . . . ?
F6A C25A C26 F8A 61.8(3) . . . . ?
F6A C25A C26 F9A 178.8(3) . . . . ?
F6A C25A C26 F10A -58.1(3) . . . . ?
F6B C25B C26 F8B 62(4) . . . . ?
F6B C25B C26 F9B -159.0(17) . . . . ?
F6B C25B C26 F10B -68(2) . . . . ?
C6 N1 C2 C1 -178.17(19) . . . . ?
C6 N1 C2 C3 2.0(3) . . . . ?
C6 N2 C9 C8 -2.9(3) . . . . ?
C6 N2 C9 C10 175.7(2) . . . . ?
C6 C5 C7 C8 -1.8(4) . . . . ?
F7A C25A C26 F8A -50.9(4) . . . . ?
F7A C25A C26 F9A 66.2(4) . . . . ?
F7A C25A C26 F10A -170.8(3) . . . . ?
F7B C25B C26 F8B -48(4) . . . . ?
F7B C25B C26 F9B 90(2) . . . . ?
F7B C25B C26 F10B -179(2) . . . . ?
C7 C5 C6 N1 179.4(2) . . . . ?
C7 C5 C6 N2 1.0(3) . . . . ?
C7 C8 C9 N2 2.1(4) . . . . ?
C7 C8 C9 C10 -176.4(2) . . . . ?
C9 N2 C6 N1 -177.18(18) . . . . ?
C9 N2 C6 C5 1.4(3) . . . . ?
C11 C12 C13 C14 -178.8(2) . . . . ?
C12 N4 C16 N3 -179.33(18) . . . . ?
C12 N4 C16 C15 1.0(3) . . . . ?
C12 C13 C14 C15 0.5(4) . . . . ?
C13 C14 C15 C16 -0.7(3) . . . . ?
C13 C14 C15 C17 179.8(2) . . . . ?
C14 C15 C16 N3 -179.6(2) . . . . ?
C14 C15 C16 N4 0.0(3) . . . . ?
C14 C15 C17 C18 179.9(2) . . . . ?
C15 C17 C18 C19 -0.6(4) . . . . ?
C16 N3 C19 C18 0.0(3) . . . . ?
C16 N3 C19 C20 178.1(2) . . . . ?
C16 N4 C12 C11 178.1(2) . . . . ?
C16 N4 C12 C13 -1.3(3) . . . . ?
C16 C15 C17 C18 0.4(3) . . . . ?
C17 C15 C16 N3 0.0(3) . . . . ?
C17 C15 C16 N4 179.6(2) . . . . ?
C17 C18 C19 N3 0.4(4) . . . . ?
C17 C18 C19 C20 -177.7(2) . . . . ?
C19 N3 C16 N4 -179.81(18) . . . . ?
C19 N3 C16 C15 -0.2(3) . . . . ?
C21 C22A C23 F3A 173.6(2) . . . . ?
C21 C22A C23 F4A 54.3(3) . . . . ?
C21 C22A C23 F5A -67.2(3) . . . . ?
C21 C22B C23 F3B 179.3(14) . . . . ?
C21 C22B C23 F4B 57.7(16) . . . . ?
C21 C22B C23 F5B -37.0(16) . . . . ?
C24 C25A C26 F8A -175.4(2) . . . . ?
C24 C25A C26 F9A -58.3(4) . . . . ?
C24 C25A C26 F10A 64.7(3) . . . . ?
C24 C25B C26 F8B 172(3) . . . . ?
C24 C25B C26 F9B -49(3) . . . . ?
C24 C25B C26 F10B 41(3) . . . . ?
